data_7152055
loop_
_publ_author_name
'Aitken, David J.'
'Drouin, Ludovic'
'Goretta, Sarah'
'Guillot, R\'egis'
'Ollivier, Jean'
'Spiga, Marco'

_publ_section_title
;
 Stereoselective preparation of \b,\g-methano-GABA derivatives.
;
_journal_issue 21
_journal_name_full 'Organic &amp; biomolecular chemistry'
_journal_page_first 7517
_journal_page_last 7524
_journal_paper_doi 10.1039/c1ob06095c
_journal_volume 9
_journal_year 2011
_chemical_absolute_configuration syn
_chemical_formula_moiety 'C10 H16 N O4, C10 H16 N O'
_chemical_formula_sum 'C20 H32 N2 O5'
_chemical_formula_weight 380.48
_space_group_IT_number 19
_symmetry_cell_setting orthorhombic
_symmetry_Int_Tables_number 19
_symmetry_space_group_name_Hall 'P 2ac 2ab'
_symmetry_space_group_name_H-M 'P 21 21 21'
_atom_sites_solution_hydrogens geom
_atom_sites_solution_primary direct
_atom_sites_solution_secondary difmap
_audit_creation_method SHELXL-97
_cell_angle_alpha 90.00
_cell_angle_beta 90.00
_cell_angle_gamma 90.00
_cell_formula_units_Z 4
_cell_length_a 8.1131(17)
_cell_length_b 10.109(2)
_cell_length_c 25.357(6)
_cell_measurement_reflns_used 2614
_cell_measurement_temperature 100(1)
_cell_measurement_theta_max 21.17
_cell_measurement_theta_min 3.14
_cell_volume 2079.7(8)
_computing_cell_refinement 'Bruker SMART'
_computing_data_collection 'Bruker SMART'
_computing_data_reduction 'Bruker SAINT'
_computing_structure_refinement 'SHELXL-97 (Sheldrick, 1997)'
_computing_structure_solution 'SHELXS-97 (Sheldrick, 1997)'
_diffrn_ambient_temperature 100(1)
_diffrn_measured_fraction_theta_full 0.999
_diffrn_measured_fraction_theta_max 0.999
_diffrn_measurement_device_type 'CCD area detector'
_diffrn_measurement_method 'phi and omega scans'
_diffrn_radiation_monochromator graphite
_diffrn_radiation_probe x-ray
_diffrn_radiation_type MoK\a
_diffrn_radiation_wavelength 0.71073
_diffrn_reflns_av_R_equivalents 0.0900
_diffrn_reflns_av_sigmaI/netI 0.0710
_diffrn_reflns_limit_h_max 9
_diffrn_reflns_limit_h_min -8
_diffrn_reflns_limit_k_max 11
_diffrn_reflns_limit_k_min -11
_diffrn_reflns_limit_l_max 29
_diffrn_reflns_limit_l_min -29
_diffrn_reflns_number 18000
_diffrn_reflns_theta_full 25.00
_diffrn_reflns_theta_max 24.26
_diffrn_reflns_theta_min 2.17
_diffrn_source 'fine-focus sealed tube'
_diffrn_source_type 'kappa X8 APEX II Bruker ICMMO'
_exptl_absorpt_coefficient_mu 0.087
_exptl_absorpt_correction_T_max 0.999
_exptl_absorpt_correction_T_min 0.986
_exptl_absorpt_correction_type psi-scan
_exptl_absorpt_process_details SADABS
_exptl_crystal_colour colorless
_exptl_crystal_density_diffrn 1.215
_exptl_crystal_density_method 'not measured'
_exptl_crystal_description plate
_exptl_crystal_F_000 824
_exptl_crystal_size_max 0.31
_exptl_crystal_size_mid 0.13
_exptl_crystal_size_min 0.02
_refine_diff_density_max 0.222
_refine_diff_density_min -0.265
_refine_diff_density_rms 0.060
_refine_ls_abs_structure_details 'Flack H D (1983), Acta Cryst. A39, 876-881'
_refine_ls_abs_structure_Flack 1.7(15)
_refine_ls_extinction_method none
_refine_ls_goodness_of_fit_ref 1.088
_refine_ls_hydrogen_treatment constr
_refine_ls_matrix_type full
_refine_ls_number_parameters 250
_refine_ls_number_reflns 3359
_refine_ls_number_restraints 0
_refine_ls_restrained_S_all 1.088
_refine_ls_R_factor_all 0.0758
_refine_ls_R_factor_gt 0.0532
_refine_ls_shift/su_max 0.000
_refine_ls_shift/su_mean 0.000
_refine_ls_structure_factor_coef Fsqd
_refine_ls_weighting_details 'calc w=1/[\s^2^(Fo^2^)+(0.0586P)^2^+0.2544P] where P=(Fo^2^+2Fc^2^)/3'
_refine_ls_weighting_scheme calc
_refine_ls_wR_factor_gt 0.1137
_refine_ls_wR_factor_ref 0.1231
_reflns_number_gt 2643
_reflns_number_total 3359
_reflns_threshold_expression >2sigma(I)
_cod_data_source_file c1ob06095c.txt
_cod_data_source_block 1067GuillotICMMO
_cod_original_cell_volume 2079.6(8)
_cod_database_code 7152055

loop_
_symmetry_equiv_pos_as_xyz
'x, y, z'
'-x+1/2, -y, z+1/2'
'-x, y+1/2, -z+1/2'
'x+1/2, -y+1/2, -z'

loop_
_atom_site_label
_atom_site_type_symbol
_atom_site_fract_x
_atom_site_fract_y
_atom_site_fract_z
_atom_site_U_iso_or_equiv
_atom_site_adp_type
_atom_site_occupancy
_atom_site_symmetry_multiplicity
_atom_site_calc_flag
_atom_site_refinement_flags
O1 O 0.3148(3) 0.6275(2) 0.92787(9) 0.0254(6) Uani 1 1 d .
H1 H 0.2230 0.6103 0.9396 0.038 Uiso 1 1 calc R
C1 C 0.2022(4) 0.7919(3) 0.86715(12) 0.0181(7) Uani 1 1 d .
C8 C 0.4979(4) 0.7918(3) 0.89494(12) 0.0181(7) Uani 1 1 d .
H8 H 0.4997 0.8811 0.8799 0.022 Uiso 1 1 calc R
C6 C 0.1678(4) 0.9244(3) 0.85545(13) 0.0211(8) Uani 1 1 d .
H6 H 0.2206 0.9911 0.8742 0.025 Uiso 1 1 calc R
C4 C -0.0211(4) 0.8596(4) 0.78791(14) 0.0307(9) Uani 1 1 d .
H4 H -0.0969 0.8814 0.7618 0.037 Uiso 1 1 calc R
C2 C 0.1261(4) 0.6957(4) 0.83756(13) 0.0247(8) Uani 1 1 d .
H2 H 0.1499 0.6072 0.8440 0.030 Uiso 1 1 calc R
C5 C 0.0566(4) 0.9575(4) 0.81641(13) 0.0263(8) Uani 1 1 d .
H5 H 0.0340 1.0459 0.8093 0.032 Uiso 1 1 calc R
C7 C 0.3196(4) 0.7610(3) 0.91160(13) 0.0180(7) Uani 1 1 d .
H7 H 0.2914 0.8170 0.9418 0.022 Uiso 1 1 calc R
C9 C 0.5631(4) 0.6972(3) 0.85371(13) 0.0255(8) Uani 1 1 d .
H9A H 0.5649 0.6091 0.8679 0.038 Uiso 1 1 calc R
H9B H 0.6728 0.7228 0.8439 0.038 Uiso 1 1 calc R
H9C H 0.4930 0.6996 0.8232 0.038 Uiso 1 1 calc R
C3 C 0.0148(4) 0.7285(4) 0.79850(13) 0.0280(9) Uani 1 1 d .
H3 H -0.0363 0.6620 0.7792 0.034 Uiso 1 1 calc R
N1 N 0.6075(3) 0.7911(2) 0.94211(10) 0.0173(6) Uani 1 1 d .
H1A H 0.6384 0.7073 0.9489 0.021 Uiso 1 1 calc R
H1B H 0.5502 0.8205 0.9702 0.021 Uiso 1 1 calc R
C10 C 0.7577(4) 0.8743(3) 0.93546(14) 0.0242(8) Uani 1 1 d .
H10A H 0.7257 0.9644 0.9291 0.036 Uiso 1 1 calc R
H10B H 0.8208 0.8423 0.9061 0.036 Uiso 1 1 calc R
H10C H 0.8233 0.8699 0.9669 0.036 Uiso 1 1 calc R
O2 O 0.4487(3) 0.1281(2) 0.91375(9) 0.0220(5) Uani 1 1 d .
O3 O 0.5763(3) 0.3026(2) 0.87378(8) 0.0255(6) Uani 1 1 d .
O4 O 0.2402(3) -0.0467(2) 1.03915(9) 0.0223(5) Uani 1 1 d .
O5 O 0.5024(2) -0.1135(2) 1.03511(9) 0.0216(5) Uani 1 1 d .
C15 C 0.5129(4) 0.2358(3) 0.91584(13) 0.0206(7) Uani 1 1 d .
C12 C 0.5490(4) 0.2598(3) 0.82008(13) 0.0215(8) Uani 1 1 d .
C13 C 0.3661(4) 0.2644(5) 0.80841(15) 0.0426(11) Uani 1 1 d .
H13A H 0.3241 0.3508 0.8166 0.064 Uiso 1 1 calc R
H13B H 0.3101 0.1996 0.8295 0.064 Uiso 1 1 calc R
H13C H 0.3479 0.2458 0.7717 0.064 Uiso 1 1 calc R
C14 C 0.6404(5) 0.3622(4) 0.78833(15) 0.0367(10) Uani 1 1 d .
H14A H 0.7554 0.3593 0.7971 0.055 Uiso 1 1 calc R
H14B H 0.5974 0.4484 0.7962 0.055 Uiso 1 1 calc R
H14C H 0.6266 0.3441 0.7514 0.055 Uiso 1 1 calc R
C11 C 0.6209(5) 0.1235(4) 0.81032(16) 0.0449(11) Uani 1 1 d .
H11A H 0.5546 0.0582 0.8278 0.067 Uiso 1 1 calc R
H11B H 0.7314 0.1200 0.8238 0.067 Uiso 1 1 calc R
H11C H 0.6223 0.1059 0.7731 0.067 Uiso 1 1 calc R
N2 N 0.5370(3) 0.3075(3) 0.95945(10) 0.0217(6) Uani 1 1 d .
H2A H 0.5965 0.3778 0.9574 0.026 Uiso 1 1 calc R
C19 C 0.4468(4) 0.0885(3) 1.07931(13) 0.0187(7) Uani 1 1 d .
H19A H 0.3510 0.1374 1.0913 0.022 Uiso 1 1 calc R
H19B H 0.5086 0.0608 1.1101 0.022 Uiso 1 1 calc R
C16 C 0.4679(4) 0.2721(3) 1.00910(12) 0.0209(8) Uani 1 1 d .
H16 H 0.3472 0.2715 1.0107 0.025 Uiso 1 1 calc R
C18 C 0.5525(4) 0.3232(3) 1.05680(14) 0.0229(8) Uani 1 1 d .
H18A H 0.4844 0.3547 1.0856 0.027 Uiso 1 1 calc R
H18B H 0.6548 0.3712 1.0519 0.027 Uiso 1 1 calc R
C20 C 0.3911(4) -0.0323(3) 1.04912(13) 0.0198(8) Uani 1 1 d .
C17 C 0.5531(4) 0.1775(3) 1.04575(13) 0.0207(8) Uani 1 1 d .
H17 H 0.6574 0.1400 1.0333 0.025 Uiso 1 1 calc R

loop_
_atom_site_aniso_label
_atom_site_aniso_U_11
_atom_site_aniso_U_22
_atom_site_aniso_U_33
_atom_site_aniso_U_23
_atom_site_aniso_U_13
_atom_site_aniso_U_12
O1 0.0138(11) 0.0196(12) 0.0427(16) 0.0090(12) 0.0043(11) -0.0016(10)
C1 0.0097(16) 0.0207(18) 0.0239(18) -0.0026(16) 0.0037(14) -0.0028(15)
C8 0.0127(16) 0.0145(17) 0.0269(18) 0.0007(14) 0.0009(14) 0.0001(15)
C6 0.0081(16) 0.025(2) 0.031(2) -0.0053(16) -0.0001(14) 0.0022(15)
C4 0.0118(17) 0.050(2) 0.030(2) 0.000(2) 0.0003(15) -0.0014(18)
C2 0.0193(17) 0.0228(19) 0.032(2) -0.0051(17) 0.0048(16) -0.0067(15)
C5 0.0154(18) 0.031(2) 0.032(2) -0.0022(18) -0.0013(16) 0.0053(16)
C7 0.0138(16) 0.0155(17) 0.0249(18) 0.0008(15) 0.0045(14) -0.0027(14)
C9 0.0150(17) 0.032(2) 0.030(2) -0.0031(17) 0.0025(15) -0.0023(17)
C3 0.0189(18) 0.035(2) 0.030(2) -0.0051(17) -0.0019(16) -0.0114(17)
N1 0.0097(12) 0.0117(14) 0.0304(15) 0.0010(12) 0.0025(12) 0.0000(12)
C10 0.0114(16) 0.0179(18) 0.043(2) 0.0073(17) -0.0002(15) -0.0060(15)
O2 0.0151(12) 0.0132(12) 0.0376(14) -0.0001(11) 0.0001(10) -0.0064(10)
O3 0.0253(13) 0.0257(13) 0.0255(13) 0.0000(11) 0.0000(11) -0.0106(12)
O4 0.0093(11) 0.0160(12) 0.0416(14) 0.0031(11) -0.0014(11) 0.0001(9)
O5 0.0132(11) 0.0167(12) 0.0349(14) -0.0017(10) 0.0022(10) 0.0057(10)
C15 0.0091(16) 0.024(2) 0.0283(19) 0.0043(17) -0.0017(14) 0.0054(16)
C12 0.0201(17) 0.0202(18) 0.0243(18) -0.0001(15) 0.0004(15) 0.0000(15)
C13 0.023(2) 0.068(3) 0.037(2) 0.012(2) -0.0082(17) 0.000(2)
C14 0.047(2) 0.032(2) 0.031(2) 0.0011(19) 0.0069(18) -0.016(2)
C11 0.059(3) 0.031(2) 0.044(3) 0.004(2) 0.012(2) 0.014(2)
N2 0.0161(13) 0.0191(15) 0.0300(17) 0.0000(13) -0.0025(13) -0.0091(12)
C19 0.0131(17) 0.0161(17) 0.0269(19) -0.0004(14) 0.0013(14) 0.0000(14)
C16 0.0154(17) 0.0199(18) 0.0275(19) 0.0021(15) -0.0008(15) -0.0058(15)
C18 0.0214(18) 0.0138(17) 0.033(2) -0.0031(15) 0.0063(16) -0.0088(14)
C20 0.0181(18) 0.0106(16) 0.031(2) 0.0088(16) 0.0034(16) -0.0018(15)
C17 0.0104(15) 0.0173(18) 0.034(2) 0.0011(15) 0.0013(15) 0.0023(13)

loop_
_atom_type_symbol
_atom_type_description
_atom_type_scat_dispersion_real
_atom_type_scat_dispersion_imag
_atom_type_scat_source
C C 0.0033 0.0016 'International Tables Vol C Tables 4.2.6.8 and 6.1.1.4'
H H 0.0000 0.0000 'International Tables Vol C Tables 4.2.6.8 and 6.1.1.4'
N N 0.0061 0.0033 'International Tables Vol C Tables 4.2.6.8 and 6.1.1.4'
O O 0.0106 0.0060 'International Tables Vol C Tables 4.2.6.8 and 6.1.1.4'

loop_
_geom_angle_atom_site_label_1
_geom_angle_atom_site_label_2
_geom_angle_atom_site_label_3
_geom_angle
C2 C1 C6 118.1(3)
C2 C1 C7 123.0(3)
C6 C1 C7 118.8(3)
N1 C8 C9 110.0(2)
N1 C8 C7 109.9(2)
C9 C8 C7 113.0(3)
C5 C6 C1 120.9(3)
C5 C4 C3 119.3(3)
C1 C2 C3 121.0(3)
C4 C5 C6 120.1(3)
O1 C7 C1 113.5(3)
O1 C7 C8 107.4(2)
C1 C7 C8 110.3(2)
C2 C3 C4 120.5(3)
C8 N1 C10 113.2(2)
C15 O3 C12 122.1(2)
O2 C15 N2 126.0(3)
O2 C15 O3 125.1(3)
N2 C15 O3 108.9(3)
O3 C12 C14 102.9(3)
O3 C12 C13 109.0(3)
C14 C12 C13 110.9(3)
O3 C12 C11 111.5(3)
C14 C12 C11 110.3(3)
C13 C12 C11 111.9(3)
C15 N2 C16 122.5(3)
C17 C19 C20 111.6(3)
N2 C16 C18 116.8(3)
N2 C16 C17 121.8(3)
C18 C16 C17 60.3(2)
C16 C18 C17 60.5(2)
O4 C20 O5 124.1(3)
O4 C20 C19 119.1(3)
O5 C20 C19 116.8(3)
C18 C17 C16 59.3(2)
C18 C17 C19 118.6(3)
C16 C17 C19 117.7(3)

loop_
_geom_bond_atom_site_label_1
_geom_bond_atom_site_label_2
_geom_bond_distance
O1 C7 1.412(4)
C1 C2 1.375(4)
C1 C6 1.400(4)
C1 C7 1.508(4)
C8 N1 1.490(4)
C8 C9 1.513(4)
C8 C7 1.538(4)
C6 C5 1.381(5)
C4 C5 1.378(5)
C4 C3 1.383(5)
C2 C3 1.380(5)
N1 C10 1.491(4)
O2 C15 1.208(4)
O3 C15 1.363(4)
O3 C12 1.446(4)
O4 C20 1.258(4)
O5 C20 1.272(4)
C15 N2 1.337(4)
C12 C14 1.506(5)
C12 C13 1.514(5)
C12 C11 1.517(5)
N2 C16 1.424(4)
C19 C17 1.510(4)
C19 C20 1.510(4)
C16 C18 1.483(5)
C16 C17 1.502(4)
C18 C17 1.499(4)
